data_7202059
loop_
_publ_author_name
'Fisher, Matthew G.'
'Gale, Philip A.'
'Light, Mark E.'
'Quesada, Roberto'

_publ_section_title
;
 Hydrogen bonded networks in N--alkyl substituted thiourea platinum
 (II) oxocarbodianion and carboxylate salts
;
_journal_issue 9
_journal_name_full CrystEngComm
_journal_page_first 1180
_journal_paper_doi 10.1039/b803260b
_journal_volume 10
_journal_year 2008
_chemical_compound_source 'Roberto Quesada'
_chemical_formula_moiety 'C16 H24 N8 Pt S4, 2(C8 H5 O4)'
_chemical_formula_sum 'C32 H34 N8 O8 Pt S4'
_chemical_formula_weight 982.00
_chemical_name_systematic
;
?
;
_space_group_IT_number 2
_symmetry_cell_setting triclinic
_symmetry_space_group_name_Hall '-P 1'
_symmetry_space_group_name_H-M 'P -1'
_atom_sites_solution_hydrogens geom
_atom_sites_solution_primary direct
_atom_sites_solution_secondary difmap
_audit_creation_method SHELXL-97
_cell_angle_alpha 90.805(2)
_cell_angle_beta 98.259(1)
_cell_angle_gamma 113.852(2)
_cell_formula_units_Z 1
_cell_length_a 8.3659(2)
_cell_length_b 9.7365(1)
_cell_length_c 12.5373(3)
_cell_measurement_reflns_used 3842
_cell_measurement_temperature 120(2)
_cell_measurement_theta_max 27.48
_cell_measurement_theta_min 1.00
_cell_volume 921.37(4)
_computing_cell_refinement 'DENZO (Otwinowski & Minor, 1997) & COLLECT (Hooft, R.W.W., 1998)'
_computing_data_collection 'COLLECT (Hooft, R.W.W., 1998)'
_computing_data_reduction 'DENZO (Otwinowski & Minor, 1997) & COLLECT (Hooft, R.W.W., 1998)'
_computing_molecular_graphics 'CAMERON (Watkin, et al., 1993)'
_computing_publication_material 'WINGX (Farrugia, 1998)'
_computing_structure_refinement 'SHELXL-97 (Sheldrick, 1997)'
_computing_structure_solution 'SHELXS-97 (Sheldrick, 1997)'
_diffrn_ambient_temperature 120(2)
_diffrn_detector_area_resol_mean 9.091
_diffrn_measured_fraction_theta_full 0.978
_diffrn_measured_fraction_theta_max 0.978
_diffrn_measurement_device_type 'Bruker-Nonius CCD camera on \k-goniostat'
_diffrn_measurement_method '\f & \w scans to fill the asymmetric unit'
_diffrn_radiation_monochromator graphite
_diffrn_radiation_source 'Bruker Nonius FR591 Rotating Anode'
_diffrn_radiation_type MoK\a
_diffrn_radiation_wavelength 0.71073
_diffrn_reflns_av_R_equivalents 0.0286
_diffrn_reflns_av_sigmaI/netI 0.0296
_diffrn_reflns_limit_h_max 10
_diffrn_reflns_limit_h_min -10
_diffrn_reflns_limit_k_max 12
_diffrn_reflns_limit_k_min -12
_diffrn_reflns_limit_l_max 16
_diffrn_reflns_limit_l_min -16
_diffrn_reflns_number 14729
_diffrn_reflns_theta_full 27.47
_diffrn_reflns_theta_max 27.47
_diffrn_reflns_theta_min 3.86
_diffrn_standards_number 0
_exptl_absorpt_coefficient_mu 4.095
_exptl_absorpt_correction_T_max 0.6849
_exptl_absorpt_correction_T_min 0.4847
_exptl_absorpt_correction_type multi-scan
_exptl_absorpt_process_details
;
SADABS V2.10 (Sheldrick, G.M., 2003)
;
_exptl_crystal_colour 'Dark Red'
_exptl_crystal_density_diffrn 1.770
_exptl_crystal_density_method 'not measured'
_exptl_crystal_description Block
_exptl_crystal_F_000 488
_exptl_crystal_size_max 0.2
_exptl_crystal_size_mid 0.2
_exptl_crystal_size_min 0.1
_refine_diff_density_max 0.653
_refine_diff_density_min -1.249
_refine_diff_density_rms 0.103
_refine_ls_extinction_coef 0.0093(6)
_refine_ls_extinction_expression Fc^*^=kFc[1+0.001xFc^2^\l^3^/sin(2\q)]^-1/4^
_refine_ls_extinction_method SHELXL
_refine_ls_goodness_of_fit_ref 1.036
_refine_ls_hydrogen_treatment constr
_refine_ls_matrix_type full
_refine_ls_number_parameters 245
_refine_ls_number_reflns 4127
_refine_ls_number_restraints 0
_refine_ls_restrained_S_all 1.036
_refine_ls_R_factor_all 0.0218
_refine_ls_R_factor_gt 0.0216
_refine_ls_shift/su_max 0.001
_refine_ls_shift/su_mean 0.000
_refine_ls_structure_factor_coef Fsqd
_refine_ls_weighting_details 'calc w=1/[\s^2^(Fo^2^)+(0.0232P)^2^+1.2570P] where P=(Fo^2^+2Fc^2^)/3'
_refine_ls_weighting_scheme calc
_refine_ls_wR_factor_gt 0.0504
_refine_ls_wR_factor_ref 0.0505
_reflns_number_gt 4111
_reflns_number_total 4127
_reflns_threshold_expression >2sigma(I)
_cod_data_source_file b803260b.txt
_cod_data_source_block 2006sot0115
_cod_depositor_comments
;
The following automatic conversions were performed:
'_symmetry_cell_setting' value 'Triclinic' changed to 'triclinic'
according to '/home/saulius/struct/CIF-dictionaries/cif_core.dic'
dictionary named 'cif_core.dic' version 2.4.1 from 2010-06-29.

Automatic conversion script
Id: cif_fix_enum 1527 2010-12-29 10:47:43Z saulius 
;
_cod_original_cell_volume 921.37(3)
_cod_original_sg_symbol_H-M P-1
_cod_database_code 7202059

loop_
_symmetry_equiv_pos_as_xyz
'x, y, z'
'-x, -y, -z'

loop_
_atom_site_label
_atom_site_type_symbol
_atom_site_fract_x
_atom_site_fract_y
_atom_site_fract_z
_atom_site_U_iso_or_equiv
_atom_site_adp_type
_atom_site_occupancy
_atom_site_symmetry_multiplicity
_atom_site_calc_flag
_atom_site_refinement_flags
_atom_site_disorder_assembly
_atom_site_disorder_group
C1 C 0.3154(3) 0.5604(3) 0.20016(19) 0.0111(4) Uani 1 1 d . . .
C2 C 0.2870(3) 0.4900(3) 0.3668(2) 0.0145(5) Uani 1 1 d . . .
H2 H 0.2482 0.4754 0.4350 0.017 Uiso 1 1 calc R . .
C3 C 0.4055(3) 0.4450(3) 0.3327(2) 0.0138(5) Uani 1 1 d . . .
H3 H 0.4655 0.3924 0.3722 0.017 Uiso 1 1 calc R . .
C4 C 0.5419(3) 0.4683(3) 0.1627(2) 0.0188(5) Uani 1 1 d . . .
H4A H 0.4755 0.4226 0.0909 0.028 Uiso 1 1 calc R . .
H4B H 0.5926 0.4018 0.1970 0.028 Uiso 1 1 calc R . .
H4C H 0.6375 0.5659 0.1554 0.028 Uiso 1 1 calc R . .
C5 C 0.1114(3) 0.8601(3) 0.0606(2) 0.0152(5) Uani 1 1 d . . .
C6 C 0.3280(3) 1.0379(3) 0.1732(2) 0.0184(5) Uani 1 1 d . . .
H6 H 0.3997 1.0935 0.2382 0.022 Uiso 1 1 calc R . .
C7 C 0.3562(4) 1.0712(3) 0.0711(2) 0.0207(6) Uani 1 1 d . . .
H7 H 0.4513 1.1551 0.0509 0.025 Uiso 1 1 calc R . .
C8 C 0.1984(5) 0.9519(4) -0.1160(2) 0.0339(7) Uani 1 1 d . . .
H8A H 0.1680 0.8483 -0.1439 0.051 Uiso 1 1 calc R . .
H8B H 0.3092 1.0196 -0.1386 0.051 Uiso 1 1 calc R . .
H8C H 0.1033 0.9822 -0.1445 0.051 Uiso 1 1 calc R . .
C9 C 0.0870(3) 0.2854(3) 0.63796(18) 0.0112(5) Uani 1 1 d . . .
C10 C 0.1299(3) 0.1499(3) 0.62837(19) 0.0112(5) Uani 1 1 d . . .
C11 C 0.0009(3) 0.0056(3) 0.63387(19) 0.0120(5) Uani 1 1 d . . .
H11 H -0.1150 -0.0074 0.6431 0.014 Uiso 1 1 calc R . .
C12 C 0.0405(3) -0.1193(3) 0.62587(19) 0.0120(5) Uani 1 1 d . . .
H12 H -0.0485 -0.2173 0.6294 0.014 Uiso 1 1 calc R . .
C13 C 0.2100(3) -0.1014(3) 0.61278(19) 0.0120(5) Uani 1 1 d . . .
C14 C 0.3389(3) 0.0424(3) 0.6048(2) 0.0154(5) Uani 1 1 d . . .
H14 H 0.4541 0.0551 0.5943 0.018 Uiso 1 1 calc R . .
C15 C 0.2985(3) 0.1672(3) 0.6124(2) 0.0140(5) Uani 1 1 d . . .
H15 H 0.3863 0.2650 0.6066 0.017 Uiso 1 1 calc R . .
C16 C 0.2559(3) -0.2348(3) 0.6079(2) 0.0136(5) Uani 1 1 d . . .
N1 N 0.2331(3) 0.5610(2) 0.28411(17) 0.0130(4) Uani 1 1 d . . .
H91 H 0.1560 0.6008 0.2861 0.016 Uiso 1 1 calc R . .
N2 N 0.4227(3) 0.4899(2) 0.22949(17) 0.0124(4) Uani 1 1 d . . .
N3 N 0.1754(3) 0.9081(2) 0.16448(17) 0.0145(4) Uani 1 1 d . . .
H93A H 0.1270 0.8632 0.2194 0.017 Uiso 1 1 calc R . .
N4 N 0.2206(3) 0.9600(3) 0.00211(18) 0.0185(5) Uani 1 1 d . . .
O1 O 0.1901(2) 0.40622(19) 0.60657(14) 0.0142(4) Uani 1 1 d . . .
O2 O -0.0497(2) 0.2688(2) 0.67802(15) 0.0167(4) Uani 1 1 d . . .
O3 O 0.4048(2) -0.2226(2) 0.60088(17) 0.0217(4) Uani 1 1 d . . .
O4 O 0.1215(2) -0.3631(2) 0.61431(17) 0.0216(4) Uani 1 1 d . . .
H4 H 0.1545 -0.4338 0.6126 0.032 Uiso 1 1 calc R . .
Pt1 Pt 0.0000 0.5000 0.0000 0.01197(6) Uani 1 2 d S . .
S1 S 0.29613(8) 0.63750(7) 0.07771(5) 0.01354(13) Uani 1 1 d . . .
S2 S -0.07973(8) 0.70237(8) 0.01109(6) 0.02067(15) Uani 1 1 d . . .

loop_
_atom_site_aniso_label
_atom_site_aniso_U_11
_atom_site_aniso_U_22
_atom_site_aniso_U_33
_atom_site_aniso_U_23
_atom_site_aniso_U_13
_atom_site_aniso_U_12
C1 0.0090(10) 0.0102(12) 0.0125(11) -0.0007(9) 0.0008(9) 0.0029(9)
C2 0.0153(12) 0.0125(13) 0.0139(12) 0.0018(9) 0.0025(9) 0.0038(9)
C3 0.0128(11) 0.0123(13) 0.0157(12) 0.0020(9) 0.0006(9) 0.0049(9)
C4 0.0181(12) 0.0238(15) 0.0199(13) -0.0001(10) 0.0060(10) 0.0133(11)
C5 0.0160(12) 0.0153(13) 0.0175(13) 0.0010(9) 0.0025(10) 0.0097(10)
C6 0.0180(12) 0.0139(13) 0.0201(13) -0.0012(10) 0.0026(10) 0.0034(10)
C7 0.0200(13) 0.0143(14) 0.0261(15) 0.0058(10) 0.0077(11) 0.0040(10)
C8 0.0441(19) 0.052(2) 0.0142(14) 0.0089(13) 0.0076(13) 0.0272(17)
C9 0.0158(11) 0.0116(12) 0.0076(11) -0.0005(8) 0.0011(9) 0.0074(9)
C10 0.0156(11) 0.0107(12) 0.0088(11) 0.0009(8) 0.0005(9) 0.0075(9)
C11 0.0128(11) 0.0143(13) 0.0106(11) 0.0009(9) 0.0025(9) 0.0070(9)
C12 0.0136(11) 0.0084(12) 0.0129(12) 0.0006(9) 0.0020(9) 0.0036(9)
C13 0.0162(11) 0.0112(12) 0.0104(11) -0.0003(9) 0.0008(9) 0.0079(9)
C14 0.0117(11) 0.0156(13) 0.0209(13) 0.0007(10) 0.0029(10) 0.0076(10)
C15 0.0143(11) 0.0105(12) 0.0173(12) 0.0003(9) 0.0026(9) 0.0052(9)
C16 0.0161(12) 0.0137(13) 0.0123(12) -0.0005(9) 0.0001(9) 0.0082(10)
N1 0.0120(9) 0.0138(11) 0.0163(11) 0.0021(8) 0.0046(8) 0.0076(8)
N2 0.0112(9) 0.0133(11) 0.0141(10) -0.0010(8) 0.0024(8) 0.0063(8)
N3 0.0171(10) 0.0118(11) 0.0142(10) 0.0026(8) 0.0049(8) 0.0048(8)
N4 0.0230(11) 0.0220(12) 0.0130(11) 0.0036(9) 0.0048(9) 0.0111(9)
O1 0.0146(8) 0.0100(9) 0.0202(9) 0.0032(7) 0.0056(7) 0.0064(7)
O2 0.0199(9) 0.0146(9) 0.0219(10) 0.0054(7) 0.0111(7) 0.0110(7)
O3 0.0159(9) 0.0153(10) 0.0369(12) 0.0018(8) 0.0047(8) 0.0094(8)
O4 0.0179(9) 0.0095(10) 0.0406(12) 0.0034(8) 0.0096(8) 0.0072(7)
Pt1 0.01127(8) 0.01337(9) 0.01150(8) 0.00026(5) 0.00121(5) 0.00552(5)
S1 0.0108(3) 0.0152(3) 0.0136(3) 0.0025(2) 0.0013(2) 0.0044(2)
S2 0.0144(3) 0.0159(3) 0.0311(4) -0.0059(3) -0.0037(3) 0.0082(3)

loop_
_atom_type_symbol
_atom_type_description
_atom_type_scat_dispersion_real
_atom_type_scat_dispersion_imag
_atom_type_scat_source
C C 0.0033 0.0016 'International Tables Vol C Tables 4.2.6.8 and 6.1.1.4'
H H 0.0000 0.0000 'International Tables Vol C Tables 4.2.6.8 and 6.1.1.4'
N N 0.0061 0.0033 'International Tables Vol C Tables 4.2.6.8 and 6.1.1.4'
O O 0.0106 0.0060 'International Tables Vol C Tables 4.2.6.8 and 6.1.1.4'
Pt Pt -1.7033 8.3905 'International Tables Vol C Tables 4.2.6.8 and 6.1.1.4'
S S 0.1246 0.1234 'International Tables Vol C Tables 4.2.6.8 and 6.1.1.4'

loop_
_geom_angle_atom_site_label_1
_geom_angle_atom_site_label_2
_geom_angle_atom_site_label_3
_geom_angle
_geom_angle_site_symmetry_1
_geom_angle_site_symmetry_3
_geom_angle_publ_flag
N1 C1 N2 106.6(2) . . ?
N1 C1 S1 128.00(18) . . ?
N2 C1 S1 125.36(18) . . ?
C3 C2 N1 107.1(2) . . ?
C3 C2 H2 126.5 . . ?
N1 C2 H2 126.5 . . ?
C2 C3 N2 106.9(2) . . ?
C2 C3 H3 126.5 . . ?
N2 C3 H3 126.5 . . ?
N2 C4 H4A 109.5 . . ?
N2 C4 H4B 109.5 . . ?
H4A C4 H4B 109.5 . . ?
N2 C4 H4C 109.5 . . ?
H4A C4 H4C 109.5 . . ?
H4B C4 H4C 109.5 . . ?
N3 C5 N4 106.9(2) . . ?
N3 C5 S2 126.3(2) . . ?
N4 C5 S2 126.8(2) . . ?
C7 C6 N3 106.8(2) . . ?
C7 C6 H6 126.6 . . ?
N3 C6 H6 126.6 . . ?
C6 C7 N4 107.0(2) . . ?
C6 C7 H7 126.5 . . ?
N4 C7 H7 126.5 . . ?
N4 C8 H8A 109.5 . . ?
N4 C8 H8B 109.5 . . ?
H8A C8 H8B 109.5 . . ?
N4 C8 H8C 109.5 . . ?
H8A C8 H8C 109.5 . . ?
H8B C8 H8C 109.5 . . ?
O1 C9 O2 125.0(2) . . ?
O1 C9 C10 117.6(2) . . ?
O2 C9 C10 117.5(2) . . ?
C11 C10 C15 119.2(2) . . ?
C11 C10 C9 120.3(2) . . ?
C15 C10 C9 120.4(2) . . ?
C12 C11 C10 120.4(2) . . ?
C12 C11 H11 119.8 . . ?
C10 C11 H11 119.8 . . ?
C11 C12 C13 120.2(2) . . ?
C11 C12 H12 119.9 . . ?
C13 C12 H12 119.9 . . ?
C12 C13 C14 119.7(2) . . ?
C12 C13 C16 120.7(2) . . ?
C14 C13 C16 119.6(2) . . ?
C15 C14 C13 119.9(2) . . ?
C15 C14 H14 120.1 . . ?
C13 C14 H14 120.1 . . ?
C14 C15 C10 120.5(2) . . ?
C14 C15 H15 119.7 . . ?
C10 C15 H15 119.7 . . ?
O3 C16 O4 124.3(2) . . ?
O3 C16 C13 122.5(2) . . ?
O4 C16 C13 113.2(2) . . ?
C1 N1 C2 109.9(2) . . ?
C1 N1 H91 125.0 . . ?
C2 N1 H91 125.0 . . ?
C1 N2 C3 109.5(2) . . ?
C1 N2 C4 125.0(2) . . ?
C3 N2 C4 125.5(2) . . ?
C5 N3 C6 110.1(2) . . ?
C5 N3 H93A 125.0 . . ?
C6 N3 H93A 125.0 . . ?
C5 N4 C7 109.3(2) . . ?
C5 N4 C8 125.2(3) . . ?
C7 N4 C8 125.5(3) . . ?
C16 O4 H4 109.5 . . ?
S2 Pt1 S2 180.0 . 2_565 ?
S2 Pt1 S1 95.03(2) . . ?
S2 Pt1 S1 84.97(2) 2_565 . ?
S2 Pt1 S1 84.97(2) . 2_565 ?
S2 Pt1 S1 95.03(2) 2_565 2_565 ?
S1 Pt1 S1 180.0 . 2_565 ?
C1 S1 Pt1 103.81(8) . . ?
C5 S2 Pt1 107.21(9) . . ?

loop_
_geom_bond_atom_site_label_1
_geom_bond_atom_site_label_2
_geom_bond_distance
_geom_bond_site_symmetry_2
_geom_bond_publ_flag
C1 N1 1.339(3) . ?
C1 N2 1.350(3) . ?
C1 S1 1.734(2) . ?
C2 C3 1.351(4) . ?
C2 N1 1.376(3) . ?
C2 H2 0.9500 . ?
C3 N2 1.380(3) . ?
C3 H3 0.9500 . ?
C4 N2 1.465(3) . ?
C4 H4A 0.9800 . ?
C4 H4B 0.9800 . ?
C4 H4C 0.9800 . ?
C5 N3 1.335(3) . ?
C5 N4 1.346(3) . ?
C5 S2 1.733(3) . ?
C6 C7 1.354(4) . ?
C6 N3 1.375(3) . ?
C6 H6 0.9500 . ?
C7 N4 1.381(4) . ?
C7 H7 0.9500 . ?
C8 N4 1.463(4) . ?
C8 H8A 0.9800 . ?
C8 H8B 0.9800 . ?
C8 H8C 0.9800 . ?
C9 O1 1.254(3) . ?
C9 O2 1.267(3) . ?
C9 C10 1.509(3) . ?
C10 C11 1.393(3) . ?
C10 C15 1.395(3) . ?
C11 C12 1.390(3) . ?
C11 H11 0.9500 . ?
C12 C13 1.391(3) . ?
C12 H12 0.9500 . ?
C13 C14 1.395(4) . ?
C13 C16 1.499(3) . ?
C14 C15 1.392(3) . ?
C14 H14 0.9500 . ?
C15 H15 0.9500 . ?
C16 O3 1.219(3) . ?
C16 O4 1.313(3) . ?
N1 H91 0.8800 . ?
N3 H93A 0.8800 . ?
O4 H4 0.8400 . ?
Pt1 S2 2.3300(6) . ?
Pt1 S2 2.3300(6) 2_565 ?
Pt1 S1 2.3381(6) . ?
Pt1 S1 2.3381(6) 2_565 ?

loop_
_geom_hbond_atom_site_label_D
_geom_hbond_atom_site_label_H
_geom_hbond_atom_site_label_A
_geom_hbond_distance_DH
_geom_hbond_distance_HA
_geom_hbond_distance_DA
_geom_hbond_angle_DHA
_geom_hbond_site_symmetry_A
N1 H91 O2 0.88 1.90 2.751(3) 161.9 2_566
N3 H93A O2 0.88 1.83 2.683(3) 163.8 2_566
